data_2312663
loop_
_publ_author_name
'Mohana, Marimuthu'
'Gomathi, Sundaramoorthy'
'Thomas Muthiah, Packianathan'
'Butcher, Ray J.'

_publ_section_title
;
 Hydrogen-bonding interactions in the salts 2,4,6-triaminopyrimidin-1-ium
 sorbate dihydrate, 2,4,6-triaminopyrimidin-1-ium N-phenylantharanilate
 and 2,4,6-triaminopyrimidin-1-ium p-toluenesulfonate.
;
_journal_coeditor_code OV3175
_journal_issue 'Pt 11'
_journal_name_full 'Acta crystallographica. Section C, Structural chemistry'
_journal_page_first 728
_journal_page_last 733
_journal_paper_doi 10.1107/S2053229624008763
_journal_volume 80
_journal_year 2024
_chemical_formula_iupac 'C4 H8 N5 +, C13 H10 N O2 -'
_chemical_formula_moiety 'C4 H8 N5 +, C13 H10 N O2 -'
_chemical_formula_sum 'C17 H18 N6 O2'
_chemical_formula_weight 338.37
_chemical_name_common
;
2,4,6-Triaminopyrimidin-1-ium <i>N</i>-phenylanthranilate
;
_chemical_name_systematic
;
2,4,6-Triaminopyrimidin-1-ium 2-(phenylamino)benzoate
;
_space_group_crystal_system monoclinic
_space_group_IT_number 15
_space_group_name_Hall '-I 2ya'
_space_group_name_H-M_alt 'I 1 2/a 1'
_atom_sites_solution_hydrogens mixed
_atom_sites_solution_primary dual
_atom_sites_solution_secondary difmap
_audit_creation_method SHELXL-2018/3
_cell_angle_alpha 90
_cell_angle_beta 106.538(5)
_cell_angle_gamma 90
_cell_formula_units_Z 8
_cell_length_a 13.1498(8)
_cell_length_b 12.1582(6)
_cell_length_c 20.6224(10)
_cell_measurement_reflns_used 10186
_cell_measurement_temperature 120(2)
_cell_measurement_theta_max 41.3
_cell_measurement_theta_min 2.8
_cell_volume 3160.7(3)
_computing_cell_refinement
;
APEX2 (Bruker, 2014)
;
_computing_data_collection
;
APEX2 (Bruker, 2014)
;
_computing_data_reduction
;
APEX2 (Bruker, 2014)
;
_computing_molecular_graphics
;
PLATON (Spek, 2020), Mercury (Macrae <i>et al.</i>, 2020) and
POVRay (Cason,
2004)
;
_computing_publication_material
;
PLATON (Spek, 2020) and publCIF (Westrip, 2010)
;
_computing_structure_refinement
;
SHELXL2018 (Sheldrick, 2015b)
;
_computing_structure_solution
;
SHELXT2014 (Sheldrick, 2015a)
;
_diffrn_ambient_temperature 120(2)
_diffrn_detector_area_resol_mean 10.6501
_diffrn_measured_fraction_theta_full 0.991
_diffrn_measured_fraction_theta_max 0.992
_diffrn_measurement_device_type 'Bruker APEXII CCD'
_diffrn_measurement_method '\w scans'
_diffrn_radiation_type MoK\a
_diffrn_radiation_wavelength 0.71073
_diffrn_reflns_av_R_equivalents 0.0533
_diffrn_reflns_av_unetI/netI 0.0580
_diffrn_reflns_limit_h_max 17
_diffrn_reflns_limit_h_min -16
_diffrn_reflns_limit_k_max 16
_diffrn_reflns_limit_k_min -16
_diffrn_reflns_limit_l_max 27
_diffrn_reflns_limit_l_min -27
_diffrn_reflns_number 10681
_diffrn_reflns_theta_full 25.242
_diffrn_reflns_theta_max 28.279
_diffrn_reflns_theta_min 2.787
_diffrn_source 'SuperNova (Mo) X-ray Source'
_exptl_absorpt_coefficient_mu 0.099
_exptl_absorpt_correction_T_max 0.988
_exptl_absorpt_correction_T_min 0.954
_exptl_absorpt_correction_type multi-scan
_exptl_absorpt_process_details
;
(SADABS; Krause <i>et al.</i>, 2015)
;
_exptl_crystal_colour colourless
_exptl_crystal_density_diffrn 1.422
_exptl_crystal_density_method 'not measured'
_exptl_crystal_description block
_exptl_crystal_F_000 1424
_exptl_crystal_size_max 0.480
_exptl_crystal_size_mid 0.230
_exptl_crystal_size_min 0.120
_refine_diff_density_max 0.347
_refine_diff_density_min -0.371
_refine_ls_extinction_method none
_refine_ls_goodness_of_fit_ref 1.135
_refine_ls_hydrogen_treatment mixed
_refine_ls_matrix_type full
_refine_ls_number_parameters 258
_refine_ls_number_reflns 3887
_refine_ls_number_restraints 4
_refine_ls_restrained_S_all 1.135
_refine_ls_R_factor_all 0.0708
_refine_ls_R_factor_gt 0.0464
_refine_ls_shift/su_max 0.000
_refine_ls_shift/su_mean 0.000
_refine_ls_structure_factor_coef Fsqd
_refine_ls_weighting_details 'w=1/[\s^2^(Fo^2^)+(0.0304P)^2^+4.6822P] where P=(Fo^2^+2Fc^2^)/3'
_refine_ls_weighting_scheme calc
_refine_ls_wR_factor_gt 0.0993
_refine_ls_wR_factor_ref 0.1322
_reflns_number_gt 2961
_reflns_number_total 3887
_reflns_threshold_expression 'I > 2\s(I)'
_cod_data_source_file ov3175sup1.cif
_cod_data_source_block II
_cod_depositor_comments 'Adding full bibliography for 2312662--2312664.cif.'
_cod_original_sg_symbol_H-M 'I 2/a'
_cod_database_code 2312663
_cod_database_fobs_code 2312663
_shelx_space_group_comment
;
The symmetry employed for this shelxl refinement is uniquely defined
by the following loop, which should always be used as a source of
symmetry information in preference to the above space-group names.
They are only intended as comments.
;
_shelx_estimated_absorpt_t_min 0.954
_shelx_estimated_absorpt_t_max 0.988

loop_
_space_group_symop_operation_xyz
'x, y, z'
'-x+1/2, y, -z'
'x+1/2, y+1/2, z+1/2'
'-x+1, y+1/2, -z+1/2'
'-x, -y, -z'
'x-1/2, -y, z'
'-x+1/2, -y+1/2, -z+1/2'
'x, -y+1/2, z+1/2'

loop_
_atom_site_type_symbol
_atom_site_label
_atom_site_fract_x
_atom_site_fract_y
_atom_site_fract_z
_atom_site_U_iso_or_equiv
_atom_site_adp_type
_atom_site_calc_flag
_atom_site_occupancy
_atom_site_disorder_assembly
_atom_site_disorder_group
C C2 0.44515(14) 0.08042(14) 0.57748(8) 0.0147(3) Uani d 1 . .
C C4 0.56213(14) -0.01785(15) 0.66021(8) 0.0156(4) Uani d 1 . .
C C5 0.53192(14) 0.03861(15) 0.71079(9) 0.0173(4) Uani d 1 . .
H H5 0.562344 0.021014 0.757159 0.021 Uiso calc 1 . .
C C6 0.45743(14) 0.11981(15) 0.69180(8) 0.0163(4) Uani d 1 . .
C C7 0.11145(15) 0.38971(15) 0.61560(8) 0.0169(4) Uani d 1 . .
C C8 0.10240(15) 0.50179(16) 0.63149(9) 0.0187(4) Uani d 1 . .
C C9 0.00131(16) 0.54770(17) 0.61769(10) 0.0225(4) Uani d 1 . .
H H9 -0.005746 0.623091 0.627718 0.027 Uiso calc 1 . .
C C10 -0.08837(16) 0.48641(18) 0.58992(10) 0.0246(4) Uani d 1 . .
H H10 -0.156275 0.519929 0.580516 0.030 Uiso calc 1 . .
C C11 -0.08022(16) 0.37615(17) 0.57559(9) 0.0222(4) Uani d 1 . .
H H11 -0.142167 0.333138 0.557633 0.027 Uiso calc 1 . .
C C12 0.01937(15) 0.32935(16) 0.58777(9) 0.0188(4) Uani d 1 . .
H H12 0.025067 0.254113 0.576869 0.023 Uiso calc 1 . .
C C13 0.21578(15) 0.33173(15) 0.63012(8) 0.0162(4) Uani d 1 . .
C C14 0.20922(15) 0.67250(15) 0.64340(9) 0.0190(4) Uani d 1 . .
C C15 0.29173(16) 0.73194(17) 0.68571(10) 0.0230(4) Uani d 1 . .
H H15 0.330860 0.701414 0.727833 0.028 Uiso calc 1 . .
C C16 0.31760(17) 0.83506(18) 0.66724(11) 0.0288(5) Uani d 1 . .
H H16 0.374651 0.874727 0.696546 0.035 Uiso calc 1 . .
C C17 0.26074(18) 0.88100(18) 0.60617(12) 0.0297(5) Uani d 1 . .
H H17 0.278670 0.951779 0.593266 0.036 Uiso calc 1 . .
C C18 0.17806(17) 0.82275(17) 0.56452(11) 0.0256(4) Uani d 1 . .
H H18 0.138912 0.853751 0.522547 0.031 Uiso calc 1 . .
C C19 0.15096(16) 0.71978(16) 0.58272(10) 0.0219(4) Uani d 1 . .
H H19 0.092593 0.681309 0.553823 0.026 Uiso calc 1 . .
N N1 0.41434(12) 0.14070(12) 0.62432(7) 0.0151(3) Uani d 1 . .
H H1 0.3575(17) 0.1892(18) 0.6107(10) 0.015(5) Uiso d 1 . .
N N2 0.39847(13) 0.10306(14) 0.51263(7) 0.0186(3) Uani d 1 . .
H H2A 0.3639(18) 0.1636(16) 0.5000(12) 0.028(6) Uiso d 1 . .
H H2B 0.4217(18) 0.0658(19) 0.4828(11) 0.030(6) Uiso d 1 . .
N N3 0.51713(12) 0.00197(13) 0.59342(7) 0.0154(3) Uani d 1 . .
N N4 0.63787(13) -0.09401(13) 0.67571(8) 0.0190(3) Uani d 1 . .
H H4A 0.6723(17) -0.1055(19) 0.7177(8) 0.025(6) Uiso d 1 . .
H H4B 0.6599(18) -0.1235(19) 0.6437(10) 0.027(6) Uiso d 1 . .
N N5 0.42206(15) 0.18231(15) 0.73387(8) 0.0237(4) Uani d 1 . .
H H5A 0.448(2) 0.172(2) 0.7764(13) 0.033(7) Uiso d 1 . .
H H5B 0.380(2) 0.241(3) 0.7177(14) 0.054(9) Uiso d 1 . .
N N6 0.19120(14) 0.56471(14) 0.66224(8) 0.0211(3) Uani d 1 . .
H H6 0.253(2) 0.525(2) 0.6822(13) 0.036(7) Uiso d 1 . .
O O1 0.29001(11) 0.36318(11) 0.67998(6) 0.0195(3) Uani d 1 . .
O O2 0.22436(10) 0.25204(11) 0.59280(6) 0.0183(3) Uani d 1 . .

loop_
_atom_site_aniso_label
_atom_site_aniso_U_11
_atom_site_aniso_U_22
_atom_site_aniso_U_33
_atom_site_aniso_U_12
_atom_site_aniso_U_13
_atom_site_aniso_U_23
C2 0.0159(8) 0.0156(8) 0.0131(8) -0.0019(7) 0.0050(6) -0.0006(6)
C4 0.0174(9) 0.0162(9) 0.0128(8) -0.0017(7) 0.0038(6) 0.0016(6)
C5 0.0207(9) 0.0200(9) 0.0105(8) 0.0012(7) 0.0032(7) 0.0004(7)
C6 0.0186(9) 0.0179(9) 0.0133(8) -0.0042(7) 0.0061(7) -0.0010(6)
C7 0.0217(9) 0.0195(9) 0.0108(8) 0.0011(7) 0.0068(7) 0.0012(6)
C8 0.0226(9) 0.0217(9) 0.0134(8) -0.0019(7) 0.0076(7) -0.0002(7)
C9 0.0266(10) 0.0202(10) 0.0236(9) 0.0034(8) 0.0118(8) -0.0009(7)
C10 0.0205(10) 0.0304(11) 0.0254(10) 0.0036(8) 0.0104(8) 0.0003(8)
C11 0.0202(9) 0.0279(11) 0.0204(9) -0.0034(8) 0.0091(7) -0.0025(8)
C12 0.0229(10) 0.0202(9) 0.0146(8) 0.0000(7) 0.0072(7) -0.0010(7)
C13 0.0206(9) 0.0166(9) 0.0121(8) -0.0028(7) 0.0059(7) 0.0016(6)
C14 0.0214(9) 0.0171(9) 0.0208(9) -0.0022(7) 0.0098(7) -0.0036(7)
C15 0.0242(10) 0.0231(10) 0.0221(9) -0.0044(8) 0.0074(8) -0.0049(8)
C16 0.0264(11) 0.0256(11) 0.0362(12) -0.0057(9) 0.0118(9) -0.0073(9)
C17 0.0329(12) 0.0198(10) 0.0424(13) 0.0002(9) 0.0206(10) 0.0021(9)
C18 0.0264(11) 0.0251(11) 0.0290(10) 0.0036(8) 0.0141(8) 0.0058(8)
C19 0.0248(10) 0.0222(10) 0.0204(9) -0.0014(8) 0.0092(8) -0.0016(7)
N1 0.0183(8) 0.0148(7) 0.0125(7) 0.0028(6) 0.0049(6) 0.0008(5)
N2 0.0233(8) 0.0214(8) 0.0110(7) 0.0072(7) 0.0046(6) 0.0020(6)
N3 0.0188(8) 0.0169(7) 0.0108(7) 0.0021(6) 0.0047(6) 0.0010(5)
N4 0.0248(8) 0.0197(8) 0.0113(7) 0.0049(7) 0.0035(6) 0.0015(6)
N5 0.0310(10) 0.0278(9) 0.0124(8) 0.0094(8) 0.0065(7) -0.0006(7)
N6 0.0231(9) 0.0182(8) 0.0199(8) -0.0025(7) 0.0025(6) -0.0009(6)
O1 0.0223(7) 0.0191(7) 0.0146(6) -0.0012(5) 0.0013(5) -0.0023(5)
O2 0.0209(7) 0.0184(7) 0.0154(6) 0.0004(5) 0.0047(5) -0.0033(5)

loop_
_atom_type_symbol
_atom_type_description
_atom_type_scat_dispersion_real
_atom_type_scat_dispersion_imag
_atom_type_scat_source
C C 0.0033 0.0016 'International Tables Vol C Tables 4.2.6.8 and 6.1.1.4'
H H 0.0000 0.0000 'International Tables Vol C Tables 4.2.6.8 and 6.1.1.4'
N N 0.0061 0.0033 'International Tables Vol C Tables 4.2.6.8 and 6.1.1.4'
O O 0.0106 0.0060 'International Tables Vol C Tables 4.2.6.8 and 6.1.1.4'

loop_
_geom_angle_atom_site_label_1
_geom_angle_atom_site_label_2
_geom_angle_atom_site_label_3
_geom_angle_site_symmetry_1
_geom_angle_site_symmetry_3
_geom_angle
_geom_angle_publ_flag
N3 C2 N2 . . 119.53(16) ?
N3 C2 N1 . . 123.36(15) ?
N2 C2 N1 . . 117.10(16) ?
N4 C4 N3 . . 116.60(15) ?
N4 C4 C5 . . 120.99(16) ?
N3 C4 C5 . . 122.41(16) ?
C6 C5 C4 . . 118.27(16) ?
C6 C5 H5 . . 120.9 ?
C4 C5 H5 . . 120.9 ?
N5 C6 C5 . . 125.42(17) ?
N5 C6 N1 . . 115.84(17) ?
C5 C6 N1 . . 118.74(16) ?
C12 C7 C8 . . 118.86(17) ?
C12 C7 C13 . . 118.35(16) ?
C8 C7 C13 . . 122.74(17) ?
N6 C8 C9 . . 120.09(17) ?
N6 C8 C7 . . 121.41(17) ?
C9 C8 C7 . . 118.46(18) ?
C10 C9 C8 . . 121.53(18) ?
C10 C9 H9 . . 119.2 ?
C8 C9 H9 . . 119.2 ?
C9 C10 C11 . . 120.32(18) ?
C9 C10 H10 . . 119.8 ?
C11 C10 H10 . . 119.8 ?
C10 C11 C12 . . 119.11(18) ?
C10 C11 H11 . . 120.4 ?
C12 C11 H11 . . 120.4 ?
C11 C12 C7 . . 121.68(18) ?
C11 C12 H12 . . 119.2 ?
C7 C12 H12 . . 119.2 ?
O1 C13 O2 . . 123.23(17) ?
O1 C13 C7 . . 118.32(16) ?
O2 C13 C7 . . 118.43(16) ?
C15 C14 C19 . . 118.85(18) ?
C15 C14 N6 . . 118.37(18) ?
C19 C14 N6 . . 122.71(17) ?
C16 C15 C14 . . 120.7(2) ?
C16 C15 H15 . . 119.7 ?
C14 C15 H15 . . 119.7 ?
C15 C16 C17 . . 120.3(2) ?
C15 C16 H16 . . 119.8 ?
C17 C16 H16 . . 119.8 ?
C18 C17 C16 . . 119.1(2) ?
C18 C17 H17 . . 120.5 ?
C16 C17 H17 . . 120.5 ?
C17 C18 C19 . . 121.1(2) ?
C17 C18 H18 . . 119.5 ?
C19 C18 H18 . . 119.5 ?
C18 C19 C14 . . 119.97(19) ?
C18 C19 H19 . . 120.0 ?
C14 C19 H19 . . 120.0 ?
C2 N1 C6 . . 120.02(15) ?
C2 N1 H1 . . 120.2(12) ?
C6 N1 H1 . . 119.3(12) ?
C2 N2 H2A . . 122.0(16) ?
C2 N2 H2B . . 116.1(16) ?
H2A N2 H2B . . 119(2) ?
C2 N3 C4 . . 117.15(15) ?
C4 N4 H4A . . 119.7(16) ?
C4 N4 H4B . . 119.5(16) ?
H4A N4 H4B . . 120(2) ?
C6 N5 H5A . . 118.3(17) ?
C6 N5 H5B . . 120.0(18) ?
H5A N5 H5B . . 121(2) ?
C8 N6 C14 . . 124.96(17) ?
C8 N6 H6 . . 115.0(16) ?
C14 N6 H6 . . 114.6(16) ?

loop_
_geom_bond_atom_site_label_1
_geom_bond_atom_site_label_2
_geom_bond_site_symmetry_2
_geom_bond_distance
_geom_bond_publ_flag
C2 N3 . 1.318(2) ?
C2 N2 . 1.332(2) ?
C2 N1 . 1.363(2) ?
C4 N4 . 1.331(2) ?
C4 N3 . 1.357(2) ?
C4 C5 . 1.397(2) ?
C5 C6 . 1.367(3) ?
C5 H5 . 0.9500 ?
C6 N5 . 1.333(2) ?
C6 N1 . 1.369(2) ?
C7 C12 . 1.392(3) ?
C7 C8 . 1.414(3) ?
C7 C13 . 1.495(3) ?
C8 N6 . 1.389(2) ?
C8 C9 . 1.394(3) ?
C9 C10 . 1.375(3) ?
C9 H9 . 0.9500 ?
C10 C11 . 1.383(3) ?
C10 H10 . 0.9500 ?
C11 C12 . 1.384(3) ?
C11 H11 . 0.9500 ?
C12 H12 . 0.9500 ?
C13 O1 . 1.259(2) ?
C13 O2 . 1.262(2) ?
C14 C15 . 1.386(3) ?
C14 C19 . 1.392(3) ?
C14 N6 . 1.406(2) ?
C15 C16 . 1.381(3) ?
C15 H15 . 0.9500 ?
C16 C17 . 1.386(3) ?
C16 H16 . 0.9500 ?
C17 C18 . 1.375(3) ?
C17 H17 . 0.9500 ?
C18 C19 . 1.383(3) ?
C18 H18 . 0.9500 ?
C19 H19 . 0.9500 ?
N1 H1 . 0.93(2) ?
N2 H2A . 0.865(16) ?
N2 H2B . 0.884(16) ?
N4 H4A . 0.866(16) ?
N4 H4B . 0.869(16) ?
N5 H5A . 0.85(3) ?
N5 H5B . 0.91(3) ?
N6 H6 . 0.93(3) ?

loop_
_geom_hbond_atom_site_label_D
_geom_hbond_atom_site_label_H
_geom_hbond_atom_site_label_A
_geom_hbond_site_symmetry_A
_geom_hbond_distance_DH
_geom_hbond_distance_HA
_geom_hbond_distance_DA
_geom_hbond_angle_DHA
_geom_hbond_publ_flag
N1 H1 O2 . 0.93(2) 1.85(2) 2.752(2) 162.9(19) yes
N2 H2A O2 2_556 0.865(16) 2.21(2) 2.936(2) 141(2) yes
N2 H2B N3 5_656 0.884(16) 2.126(17) 3.004(2) 172(2) yes
N4 H4A O1 4_546 0.866(16) 2.062(17) 2.902(2) 163(2) yes
N4 H4B O2 6_655 0.869(16) 2.185(18) 3.003(2) 157(2) yes
N5 H5B O1 . 0.91(3) 1.92(3) 2.826(2) 178(3) yes
N6 H6 O1 . 0.93(3) 2.03(3) 2.749(2) 133(2) yes

loop_
_geom_torsion_atom_site_label_1
_geom_torsion_atom_site_label_2
_geom_torsion_atom_site_label_3
_geom_torsion_atom_site_label_4
_geom_torsion_site_symmetry_1
_geom_torsion_site_symmetry_2
_geom_torsion_site_symmetry_3
_geom_torsion_site_symmetry_4
_geom_torsion
_geom_torsion_publ_flag
N4 C4 C5 C6 . . . . 176.75(17) ?
N3 C4 C5 C6 . . . . -2.8(3) ?
C4 C5 C6 N5 . . . . -178.57(18) ?
C4 C5 C6 N1 . . . . 1.3(3) ?
C12 C7 C8 N6 . . . . 176.95(16) ?
C13 C7 C8 N6 . . . . -0.4(3) ?
C12 C7 C8 C9 . . . . -0.9(2) ?
C13 C7 C8 C9 . . . . -178.22(16) ?
N6 C8 C9 C10 . . . . -177.23(17) ?
C7 C8 C9 C10 . . . . 0.6(3) ?
C8 C9 C10 C11 . . . . 0.8(3) ?
C9 C10 C11 C12 . . . . -1.9(3) ?
C10 C11 C12 C7 . . . . 1.6(3) ?
C8 C7 C12 C11 . . . . -0.2(3) ?
C13 C7 C12 C11 . . . . 177.23(16) ?
C12 C7 C13 O1 . . . . -147.40(17) ?
C8 C7 C13 O1 . . . . 29.9(2) ?
C12 C7 C13 O2 . . . . 31.0(2) ?
C8 C7 C13 O2 . . . . -151.69(17) ?
C19 C14 C15 C16 . . . . -1.7(3) ?
N6 C14 C15 C16 . . . . 175.33(18) ?
C14 C15 C16 C17 . . . . 0.5(3) ?
C15 C16 C17 C18 . . . . 0.3(3) ?
C16 C17 C18 C19 . . . . 0.1(3) ?
C17 C18 C19 C14 . . . . -1.4(3) ?
C15 C14 C19 C18 . . . . 2.2(3) ?
N6 C14 C19 C18 . . . . -174.73(17) ?
N3 C2 N1 C6 . . . . -1.1(3) ?
N2 C2 N1 C6 . . . . 178.48(16) ?
N5 C6 N1 C2 . . . . -179.57(17) ?
C5 C6 N1 C2 . . . . 0.6(3) ?
N2 C2 N3 C4 . . . . -179.92(16) ?
N1 C2 N3 C4 . . . . -0.4(3) ?
N4 C4 N3 C2 . . . . -177.25(16) ?
C5 C4 N3 C2 . . . . 2.3(3) ?
C9 C8 N6 C14 . . . . -46.2(3) ?
C7 C8 N6 C14 . . . . 136.03(19) ?
C15 C14 N6 C8 . . . . 168.98(17) ?
C19 C14 N6 C8 . . . . -14.1(3) ?
